data_1521929
loop_
_publ_author_name
'Sieke, C.'
'Schleid, T.'

_publ_section_title
;
 Sm4 S3 (Si2 O7) und Na Sm9 S2 (Si O4)6 : zwei Sulfidsilicate mit
 dreiwertigem Samarium
;
_journal_name_full 'Zeitschrift fuer Anorganische und Allgemeine Chemie'
_journal_page_first 131
_journal_page_last 136
_journal_volume 625
_journal_year 1999
_chemical_formula_sum 'Na O24 S2 Si6 Sm9'
_chemical_name_systematic 'Na Sm9 S2 (Si O4)6'
_space_group_IT_number 176
_symmetry_space_group_name_Hall '-P 6c'
_symmetry_space_group_name_H-M 'P 63/m'
_cell_angle_alpha 90
_cell_angle_beta 90
_cell_angle_gamma 120
_cell_formula_units_Z 1
_cell_length_a 9.7532
_cell_length_b 9.7532
_cell_length_c 6.7646
_cell_volume 557.272
_citation_journal_id_ASTM ZAACAB
_cod_data_source_file Sieke_ZAACAB_1999_797.cif
_cod_data_source_block Na1O24S2Si6Sm9
_cod_original_cell_volume 557.2717
_cod_original_formula_sum 'Na1 O24 S2 Si6 Sm9'
_cod_database_code 1521929

loop_
_symmetry_equiv_pos_as_xyz
x,y,z
x-y,x,z+1/2
-y,x-y,z
-x,-y,z+1/2
-x+y,-x,z
y,-x+y,z+1/2
-x,-y,-z
-x+y,-x,-z-1/2
y,-x+y,-z
x,y,-z-1/2
x-y,x,-z
-y,x-y,-z-1/2

loop_
_atom_site_label
_atom_site_type_symbol
_atom_site_fract_x
_atom_site_fract_y
_atom_site_fract_z
_atom_site_occupancy
_atom_site_U_iso_or_equiv
O3 O-2 0.3579 0.2634 0.059 1 0.0
Na1 Na+1 0.3333 0.6667 0.00353 0.244 0.0
Sm2 Sm+3 0.25002 0.00654 0.25 1 0.0
S1 S-2 0 0 0 1 0.0
Sm1 Sm+3 0.3333 0.6667 0.00353 0.756 0.0
O1 O-2 0.3385 0.4956 0.25 1 0.0
O2 O-2 0.6031 0.4756 0.25 1 0.0
Si1 Si+4 0.4104 0.3809 0.25 1 0.0
